data_7018762
loop_
_publ_author_name
'Sun, Yan-Qiong'
'Li, Guang-Man'
'Chen, Yi-Ping'

_publ_section_title
;
 A novel polyoxovanadium borate incorporating an organic amine ligand:
 synthesis and structure of [V12B16O50(OH)7(en)]7&#x2212;
;
_journal_issue 19
_journal_name_full 'Dalton Transactions'
_journal_page_first 5774
_journal_paper_doi 10.1039/c2dt00018k
_journal_volume 41
_journal_year 2012
_chemical_formula_sum 'C20 H147 B32 N20 Na O134 V24'
_chemical_formula_weight 4404.05
_chemical_name_systematic
;
?
;
_space_group_IT_number 2
_symmetry_cell_setting triclinic
_symmetry_space_group_name_Hall '-P 1'
_symmetry_space_group_name_H-M 'P -1'
_atom_sites_solution_hydrogens geom
_atom_sites_solution_primary direct
_atom_sites_solution_secondary difmap
_audit_creation_method SHELXL-97
_cell_angle_alpha 77.77(3)
_cell_angle_beta 89.49(3)
_cell_angle_gamma 67.38(3)
_cell_formula_units_Z 1
_cell_length_a 12.451(3)
_cell_length_b 13.754(3)
_cell_length_c 22.913(5)
_cell_measurement_reflns_used 10567
_cell_measurement_temperature 173(2)
_cell_measurement_theta_max 27.4816
_cell_measurement_theta_min 3.0268
_cell_volume 3528.4(17)
_computing_cell_refinement RAPID-AUTO
_computing_data_collection 'RAPID-AUTO (Rigaku Corporation, 1998)'
_computing_molecular_graphics 'SHELXTL (Sheldrick, 1997b)'
_computing_publication_material SHELXL-97
_computing_structure_refinement 'SHELXL-97 (Sheldrick, 1997)'
_computing_structure_solution 'SHELXS-97 (Sheldrick, 1990)'
_diffrn_ambient_temperature 173(2)
_diffrn_measured_fraction_theta_full 0.960
_diffrn_measured_fraction_theta_max 0.960
_diffrn_measurement_device_type 'Rigaku RAXIS-RAPID'
_diffrn_measurement_method '\w scan'
_diffrn_radiation_monochromator graphite
_diffrn_radiation_source 'fine-focus sealed tube'
_diffrn_radiation_type MoK\a
_diffrn_radiation_wavelength 0.71073
_diffrn_reflns_av_R_equivalents 0.0525
_diffrn_reflns_av_sigmaI/netI 0.0751
_diffrn_reflns_limit_h_max 16
_diffrn_reflns_limit_h_min -16
_diffrn_reflns_limit_k_max 17
_diffrn_reflns_limit_k_min -15
_diffrn_reflns_limit_l_max 29
_diffrn_reflns_limit_l_min -29
_diffrn_reflns_number 29686
_diffrn_reflns_theta_full 27.51
_diffrn_reflns_theta_max 27.51
_diffrn_reflns_theta_min 3.03
_exptl_absorpt_coefficient_mu 1.649
_exptl_absorpt_correction_T_max 0.731
_exptl_absorpt_correction_T_min 0.628
_exptl_absorpt_correction_type multi-scan
_exptl_crystal_colour Brown
_exptl_crystal_density_diffrn 2.073
_exptl_crystal_density_method 'not measured'
_exptl_crystal_description prism
_exptl_crystal_F_000 2202
_exptl_crystal_size_max 0.33
_exptl_crystal_size_mid 0.24
_exptl_crystal_size_min 0.19
_refine_diff_density_max 3.549
_refine_diff_density_min -1.075
_refine_diff_density_rms 0.189
_refine_ls_extinction_method none
_refine_ls_goodness_of_fit_ref 1.049
_refine_ls_hydrogen_treatment constr
_refine_ls_matrix_type full
_refine_ls_number_parameters 1022
_refine_ls_number_reflns 15563
_refine_ls_number_restraints 0
_refine_ls_restrained_S_all 1.049
_refine_ls_R_factor_all 0.0993
_refine_ls_R_factor_gt 0.0882
_refine_ls_shift/su_max 0.001
_refine_ls_shift/su_mean 0.000
_refine_ls_structure_factor_coef Fsqd
_refine_ls_weighting_details 'calc w=1/[\s^2^(Fo^2^)+(0.1276P)^2^+27.7662P] where P=(Fo^2^+2Fc^2^)/3'
_refine_ls_weighting_scheme calc
_refine_ls_wR_factor_gt 0.2384
_refine_ls_wR_factor_ref 0.2500
_reflns_number_gt 13404
_reflns_number_total 15563
_reflns_threshold_expression >2sigma(I)
_cod_data_source_file c2dt00018k.txt
_cod_data_source_block j
_cod_depositor_comments
;
The following automatic conversions were performed:

'_exptl_absorpt_correction_type' value 'Multi-scan' changed to
'multi-scan' according to
/home/saulius/struct/CIF-dictionaries/cif_core.dic dictionary named
'cif_core.dic' version 2.4.1 from 2010-06-29.

Automatic conversion script
Id: cif_fix_values 1715 2011-07-08 13:25:40Z adriana 
;
_cod_original_cell_volume 3528.3(12)
_cod_original_sg_symbol_H-M P-1
_cod_database_code 7018762

loop_
_symmetry_equiv_pos_as_xyz
'x, y, z'
'-x, -y, -z'

loop_
_atom_site_label
_atom_site_type_symbol
_atom_site_fract_x
_atom_site_fract_y
_atom_site_fract_z
_atom_site_U_iso_or_equiv
_atom_site_adp_type
_atom_site_occupancy
_atom_site_symmetry_multiplicity
_atom_site_calc_flag
_atom_site_refinement_flags
V1 V 0.25531(10) 0.14894(9) 0.13016(5) 0.0186(2) Uani 1 1 d .
V2 V -0.00094(10) 0.29312(9) 0.10222(5) 0.0178(2) Uani 1 1 d .
V3 V -0.19551(9) 0.36921(9) 0.18193(5) 0.0181(2) Uani 1 1 d .
V4 V -0.20393(10) 0.33970(9) 0.31533(5) 0.0183(2) Uani 1 1 d .
V5 V -0.01619(10) 0.23313(9) 0.41756(5) 0.0175(2) Uani 1 1 d .
V6 V -0.03083(10) 0.05314(9) 0.36692(5) 0.0174(2) Uani 1 1 d .
V7 V 0.03254(10) -0.03675(9) 0.25579(5) 0.0176(2) Uani 1 1 d .
V8 V 0.25978(10) -0.09618(9) 0.32648(5) 0.0179(2) Uani 1 1 d .
V9 V 0.38638(10) 0.03815(9) 0.35284(5) 0.0188(2) Uani 1 1 d .
V10 V 0.33023(10) 0.27785(9) 0.32254(5) 0.0186(2) Uani 1 1 d .
V11 V 0.11559(10) 0.46905(9) 0.26376(5) 0.0184(2) Uani 1 1 d .
V12 V 0.22508(10) 0.35717(9) 0.16581(5) 0.0186(2) Uani 1 1 d .
Na1 Na 0.6523(8) -0.1802(7) 0.4005(4) 0.059(2) Uani 0.50 1 d P
B1 B 0.4277(7) 0.1467(6) 0.2271(3) 0.0187(14) Uani 1 1 d .
B2 B 0.4180(6) -0.0335(6) 0.2336(3) 0.0191(14) Uani 1 1 d .
B3 B 0.4634(7) -0.2097(7) 0.2077(4) 0.0250(16) Uani 1 1 d .
B4 B 0.2576(7) -0.0751(6) 0.1889(3) 0.0189(14) Uani 1 1 d .
B5 B 0.0749(6) 0.0454(6) 0.1237(3) 0.0172(13) Uani 1 1 d .
B6 B -0.0998(7) 0.0884(7) 0.0565(4) 0.0256(16) Uani 1 1 d .
B7 B -0.1291(6) 0.1447(6) 0.1528(3) 0.0170(13) Uani 1 1 d .
B8 B -0.2031(7) 0.1577(6) 0.2536(3) 0.0203(14) Uani 1 1 d .
B9 B -0.0390(6) 0.4974(6) 0.1509(3) 0.0173(13) Uani 1 1 d .
B10 B -0.1482(7) 0.5296(6) 0.2431(3) 0.0193(14) Uani 1 1 d .
B11 B -0.2547(7) 0.6340(6) 0.3160(4) 0.0247(16) Uani 1 1 d .
B12 B -0.0747(6) 0.4715(6) 0.3531(3) 0.0180(14) Uani 1 1 d .
B13 B 0.1296(7) 0.3746(6) 0.3988(3) 0.0187(14) Uani 1 1 d .
B14 B 0.2940(7) 0.3093(7) 0.4782(3) 0.0236(15) Uani 1 1 d .
B15 B 0.2486(7) 0.1746(6) 0.4389(3) 0.0186(14) Uani 1 1 d .
B16 B 0.2005(6) 0.0205(6) 0.4337(3) 0.0194(14) Uani 1 1 d .
O1 O 0.3319(5) 0.1320(5) 0.0726(2) 0.0327(12) Uani 1 1 d .
O2 O 0.1489(4) 0.3019(4) 0.1137(2) 0.0197(9) Uani 1 1 d .
O3 O 0.3200(4) 0.2040(4) 0.1856(2) 0.0240(10) Uani 1 1 d .
O4 O 0.3170(4) 0.0015(4) 0.1864(2) 0.0189(9) Uani 1 1 d .
O5 O 0.1059(4) 0.1413(4) 0.1161(2) 0.0200(9) Uani 1 1 d .
O6 O -0.0792(4) 0.4144(4) 0.1403(2) 0.0202(9) Uani 1 1 d .
O7 O -0.1137(4) 0.2478(4) 0.1460(2) 0.0219(10) Uani 1 1 d .
O8 O -0.0437(5) 0.3374(4) 0.0310(2) 0.0283(11) Uani 1 1 d .
O9 O -0.1812(4) 0.4379(4) 0.2456(2) 0.0216(9) Uani 1 1 d .
O10 O -0.2101(4) 0.2687(4) 0.2507(2) 0.0233(10) Uani 1 1 d .
O11 O -0.3239(4) 0.4381(4) 0.1468(2) 0.0280(11) Uani 1 1 d .
O12 O -0.0970(4) 0.3718(4) 0.3637(2) 0.0201(9) Uani 1 1 d .
O13 O -0.1203(4) 0.2010(4) 0.3693(2) 0.0195(9) Uani 1 1 d .
O14 O -0.3353(5) 0.3903(5) 0.3345(2) 0.0322(12) Uani 1 1 d .
O15 O 0.1293(4) 0.2629(4) 0.4233(2) 0.0193(9) Uani 1 1 d .
O16 O 0.0792(4) 0.0863(4) 0.4114(2) 0.0204(9) Uani 1 1 d .
O17 O -0.0677(5) 0.2365(4) 0.4829(2) 0.0299(11) Uani 1 1 d .
O18 O -0.0849(5) -0.0173(4) 0.4145(2) 0.0285(11) Uani 1 1 d .
O19 O 0.0966(4) -0.0564(4) 0.3373(2) 0.0213(9) Uani 1 1 d .
O20 O -0.0892(4) 0.0767(4) 0.2849(2) 0.0219(10) Uani 1 1 d .
O21 O -0.0009(5) -0.1396(4) 0.2589(2) 0.0308(12) Uani 1 1 d .
O22 O 0.1988(4) -0.0798(4) 0.2452(2) 0.0222(10) Uani 1 1 d .
O23 O -0.0107(4) 0.0528(4) 0.17154(19) 0.0173(9) Uani 1 1 d .
O24 O 0.3703(4) -0.0359(4) 0.2925(2) 0.0216(10) Uani 1 1 d .
O25 O 0.2735(4) -0.0203(4) 0.3881(2) 0.0197(9) Uani 1 1 d .
O26 O 0.3278(5) -0.2246(4) 0.3549(2) 0.0279(11) Uani 1 1 d .
O27 O 0.3131(4) 0.1643(4) 0.3855(2) 0.0239(10) Uani 1 1 d .
O28 O 0.3976(4) 0.1509(4) 0.2893(2) 0.0228(10) Uani 1 1 d .
O29 O 0.5101(5) -0.0324(5) 0.3927(3) 0.0337(12) Uani 1 1 d .
O30 O 0.1792(4) 0.3767(4) 0.3411(2) 0.0234(10) Uani 1 1 d .
O31 O 0.2644(4) 0.3690(4) 0.2447(2) 0.0218(9) Uani 1 1 d .
O32 O 0.4337(5) 0.3093(4) 0.3440(2) 0.0293(11) Uani 1 1 d .
O33 O -0.0464(4) 0.4957(4) 0.2883(2) 0.0181(9) Uani 1 1 d .
O34 O 0.0738(4) 0.4455(4) 0.1877(2) 0.0231(10) Uani 1 1 d .
O35 O 0.1239(5) 0.5856(4) 0.2569(3) 0.0317(12) Uani 1 1 d .
O36 O 0.2803(5) 0.4297(5) 0.1197(2) 0.0318(12) Uani 1 1 d .
O37 O 0.5054(4) 0.2032(4) 0.2089(2) 0.0251(10) Uani 1 1 d .
H1 H 0.5578 0.1871 0.2388 0.038 Uiso 1 1 d R
O38 O 0.4804(4) 0.0347(4) 0.2218(2) 0.0192(9) Uani 1 1 d .
O39 O 0.4997(4) -0.1448(4) 0.2314(2) 0.0205(9) Uani 1 1 d .
O40 O 0.5410(5) -0.3102(4) 0.2020(3) 0.0415(15) Uani 1 1 d .
H2 H 0.6081 -0.3330 0.2230 0.062 Uiso 1 1 d R
O41 O 0.3507(4) -0.1836(4) 0.1896(2) 0.0247(10) Uani 1 1 d .
O42 O 0.1785(4) -0.0510(4) 0.1384(2) 0.0185(9) Uani 1 1 d .
O43 O 0.0182(4) 0.0453(4) 0.0667(2) 0.0236(10) Uani 1 1 d .
O44 O -0.1504(5) 0.0816(6) 0.0051(3) 0.0433(16) Uani 1 1 d .
H3 H -0.1233 0.0727 -0.0299 0.065 Uiso 1 1 d R
O45 O -0.1730(4) 0.1380(4) 0.0948(2) 0.0248(10) Uani 1 1 d .
O46 O -0.2132(4) 0.1378(4) 0.1948(2) 0.0203(9) Uani 1 1 d .
O47 O -0.3012(4) 0.1427(4) 0.2871(2) 0.0260(10) Uani 1 1 d .
H4 H -0.2767 0.0866 0.2706 0.039 Uiso 1 1 d R
O48 O -0.0250(5) 0.5578(4) 0.0927(2) 0.0288(11) Uani 1 1 d .
H5 H 0.0217 0.5922 0.0928 0.035 Uiso 1 1 d R
O49 O -0.1222(4) 0.5707(4) 0.1831(2) 0.0202(9) Uani 1 1 d .
O50 O -0.2466(4) 0.6217(4) 0.2587(2) 0.0238(10) Uani 1 1 d .
O51 O -0.3452(5) 0.7213(5) 0.3291(3) 0.0412(15) Uani 1 1 d .
H6 H -0.3994 0.7493 0.2988 0.062 Uiso 1 1 d R
O52 O -0.1807(4) 0.5616(4) 0.3623(2) 0.0265(11) Uani 1 1 d .
O53 O 0.0171(4) 0.4581(4) 0.3954(2) 0.0207(9) Uani 1 1 d .
O54 O 0.2059(4) 0.3926(4) 0.4419(2) 0.0253(10) Uani 1 1 d .
O55 O 0.3636(6) 0.3302(5) 0.5168(3) 0.0450(16) Uani 1 1 d .
O56 O 0.3151(4) 0.2045(4) 0.4815(2) 0.0238(10) Uani 1 1 d .
O57 O 0.2451(4) 0.0734(4) 0.4684(2) 0.0197(9) Uani 1 1 d .
O58 O 0.0987(11) 0.1891(12) 0.2674(6) 0.128(5) Uani 1 1 d .
H59 H 0.1242 0.1929 0.2328 0.191 Uiso 1 1 d R
H60 H 0.1094 0.2365 0.2824 0.191 Uiso 1 1 d R
O59 O 0.7485(16) -0.0730(15) 0.3616(8) 0.071(5) Uiso 0.50 1 d P
O60 O 0.5186(11) -0.2848(10) 0.3988(5) 0.040(3) Uiso 0.50 1 d P
O61 O 0.2689(7) 0.5672(6) 0.3965(4) 0.063(2) Uani 1 1 d .
H7 H 0.2509 0.5139 0.3956 0.094 Uiso 1 1 d R
O62 O 0.2605(11) 0.5360(7) 0.5375(4) 0.107(4) Uani 1 1 d .
H9 H 0.2275 0.5241 0.5693 0.161 Uiso 1 1 d R
H10 H 0.2906 0.4770 0.5261 0.161 Uiso 1 1 d R
O63 O -0.469(2) 0.9074(13) 0.0917(8) 0.099(8) Uani 0.50 1 d P
O64 O -0.492(2) 0.518(2) 0.4202(11) 0.117(8) Uiso 0.50 1 d P
H13 H -0.5039 0.5833 0.4034 0.175 Uiso 1 1 d R
H14 H -0.4745 0.4815 0.3935 0.175 Uiso 1 1 d R
O65 O -0.2281(15) 0.3608(11) -0.0481(8) 0.181(8) Uani 1 1 d .
H15 H -0.2588 0.4284 -0.0631 0.272 Uiso 1 1 d R
H16 H -0.1770 0.3499 -0.0204 0.272 Uiso 1 1 d R
O66 O -0.373(3) 0.228(2) -0.0730(14) 0.286(13) Uiso 1 1 d .
O67 O 0.117(3) 0.1888(17) -0.0300(9) 0.136(12) Uani 0.50 1 d P
O68 O 0.343(3) -0.001(3) -0.0198(17) 0.204(17) Uiso 0.50 1 d P
H21 H 0.2954 -0.0304 -0.0235 0.305 Uiso 1 1 d R
H22 H 0.3184 0.0372 0.0062 0.305 Uiso 1 1 d R
O69 O 0.1439(10) -0.2356(8) 0.1316(5) 0.090(3) Uani 1 1 d .
O70 O 0.543(3) 0.204(3) 0.0920(15) 0.313(15) Uiso 1 1 d .
H25 H 0.5224 0.2345 0.1212 0.469 Uiso 1 1 d R
N1 N 0.1915(5) -0.0820(4) 0.4834(2) 0.0214(11) Uani 1 1 d .
H28 H 0.1447 -0.1140 0.4801 0.026 Uiso 1 1 d R
N2 N 0.4283(7) -0.0865(6) 0.5339(4) 0.0427(18) Uani 1 1 d .
H2A H 0.4254 -0.0609 0.4951 0.051 Uiso 1 1 calc R
H2B H 0.4686 -0.0702 0.5588 0.051 Uiso 1 1 calc R
N3 N 0.5040(7) 0.4039(6) 0.2277(4) 0.0444(18) Uani 1 1 d .
H3A H 0.5138 0.3802 0.1931 0.067 Uiso 1 1 calc R
H3B H 0.4813 0.3594 0.2557 0.067 Uiso 1 1 calc R
H3C H 0.5726 0.4035 0.2414 0.067 Uiso 1 1 calc R
N4 N 0.2970(6) 0.6582(5) 0.2666(3) 0.0337(15) Uani 1 1 d .
H4A H 0.2897 0.6794 0.3020 0.051 Uiso 1 1 calc R
H4B H 0.2307 0.6508 0.2562 0.051 Uiso 1 1 calc R
H4C H 0.3086 0.7089 0.2377 0.051 Uiso 1 1 calc R
N5 N 1.0725(7) -0.2520(6) 0.3963(3) 0.0414(18) Uani 1 1 d .
H5A H 1.1133 -0.2443 0.3638 0.062 Uiso 1 1 calc R
H5B H 1.1216 -0.3025 0.4272 0.062 Uiso 1 1 calc R
H5C H 1.0395 -0.1877 0.4073 0.062 Uiso 1 1 calc R
N6 N 1.0167(16) -0.4249(15) 0.4779(8) 0.133(6) Uiso 1 1 d .
N7 N -0.0579(8) 0.7491(7) 0.1788(4) 0.053(2) Uani 1 1 d .
H7A H 0.0037 0.7324 0.1557 0.080 Uiso 1 1 calc R
H7B H -0.0912 0.7001 0.1809 0.080 Uiso 1 1 calc R
H7C H -0.0326 0.7473 0.2163 0.080 Uiso 1 1 calc R
N8 N -0.3182(8) 0.9996(7) 0.1711(5) 0.065(3) Uani 1 1 d .
H8A H -0.3798 1.0164 0.1941 0.097 Uiso 1 1 calc R
H8B H -0.3449 1.0150 0.1320 0.097 Uiso 1 1 calc R
H8C H -0.2757 1.0390 0.1753 0.097 Uiso 1 1 calc R
N9 N -0.1613(6) 0.5716(6) -0.0018(3) 0.0363(16) Uani 1 1 d .
H9A H -0.1330 0.5133 -0.0186 0.055 Uiso 1 1 calc R
H9B H -0.1120 0.5616 0.0301 0.055 Uiso 1 1 calc R
H9C H -0.1670 0.6320 -0.0293 0.055 Uiso 1 1 calc R
N10 N -0.3194(19) 0.6729(18) 0.1003(10) 0.168(8) Uiso 1 1 d .
H10A H -0.3573 0.7401 0.1072 0.252 Uiso 1 1 calc R
H10B H -0.2427 0.6475 0.1134 0.252 Uiso 1 1 calc R
H10C H -0.3518 0.6277 0.1202 0.252 Uiso 1 1 calc R
C1 C 0.3006(7) -0.1776(6) 0.5096(4) 0.0340(17) Uani 1 1 d .
H39 H 0.3465 -0.1928 0.4804 0.041 Uiso 1 1 d R
H40 H 0.2622 -0.2237 0.5418 0.041 Uiso 1 1 d R
C2 C 0.3651(8) -0.1572(8) 0.5573(4) 0.044(2) Uani 1 1 d .
H41 H 0.3186 -0.1061 0.5821 0.052 Uiso 1 1 d R
H42 H 0.4078 -0.2245 0.5759 0.052 Uiso 1 1 d R
C3 C 0.4126(8) 0.5162(7) 0.2164(4) 0.0394(19) Uani 1 1 d .
H43 H 0.3475 0.5093 0.2058 0.047 Uiso 1 1 d R
H44 H 0.4173 0.5728 0.1887 0.047 Uiso 1 1 d R
C4 C 0.3965(8) 0.5547(7) 0.2731(4) 0.0395(19) Uani 1 1 d .
H45 H 0.3876 0.5161 0.3073 0.047 Uiso 1 1 d R
H46 H 0.4655 0.5484 0.2865 0.047 Uiso 1 1 d R
C5 C 0.9786(10) -0.2878(8) 0.3811(4) 0.050(2) Uani 1 1 d .
H47 H 0.9665 -0.2621 0.3382 0.060 Uiso 1 1 d R
H48 H 1.0200 -0.3622 0.3839 0.060 Uiso 1 1 d R
C6 C 0.9108(15) -0.3018(14) 0.4329(7) 0.092(5) Uiso 1 1 d .
H49 H 0.8392 -0.3107 0.4214 0.110 Uiso 1 1 calc R
H50 H 0.8900 -0.2410 0.4532 0.110 Uiso 1 1 calc R
C7 C -0.1429(10) 0.8560(9) 0.1525(5) 0.055(3) Uani 1 1 d .
H51 H -0.1703 0.8587 0.1115 0.066 Uiso 1 1 calc R
H52 H -0.1070 0.9096 0.1498 0.066 Uiso 1 1 calc R
C8 C -0.2434(10) 0.8826(9) 0.1905(7) 0.074(4) Uani 1 1 d .
H53 H -0.2894 0.8391 0.1865 0.089 Uiso 1 1 d R
H54 H -0.2150 0.8657 0.2331 0.089 Uiso 1 1 d R
C9 C -0.2761(9) 0.5842(11) 0.0183(5) 0.057(3) Uani 1 1 d .
H55 H -0.2701 0.5178 0.0477 0.069 Uiso 1 1 d R
H56 H -0.3290 0.5938 -0.0163 0.069 Uiso 1 1 d R
C10 C -0.3280(17) 0.6775(15) 0.0453(9) 0.102(5) Uiso 1 1 d .
H57 H -0.2971 0.7315 0.0255 0.122 Uiso 1 1 calc R
H58 H -0.4126 0.7089 0.0329 0.122 Uiso 1 1 calc R

loop_
_atom_site_aniso_label
_atom_site_aniso_U_11
_atom_site_aniso_U_22
_atom_site_aniso_U_33
_atom_site_aniso_U_23
_atom_site_aniso_U_13
_atom_site_aniso_U_12
V1 0.0172(5) 0.0200(5) 0.0186(5) -0.0046(4) 0.0030(4) -0.0072(4)
V2 0.0180(5) 0.0186(5) 0.0168(5) -0.0038(4) 0.0020(4) -0.0072(4)
V3 0.0163(5) 0.0193(5) 0.0180(5) -0.0052(4) 0.0012(4) -0.0057(4)
V4 0.0177(5) 0.0187(5) 0.0181(5) -0.0056(4) 0.0017(4) -0.0059(4)
V5 0.0206(5) 0.0165(5) 0.0152(5) -0.0041(4) 0.0014(4) -0.0068(4)
V6 0.0198(5) 0.0166(5) 0.0165(5) -0.0046(4) 0.0027(4) -0.0077(4)
V7 0.0188(5) 0.0176(5) 0.0179(5) -0.0056(4) 0.0025(4) -0.0081(4)
V8 0.0196(5) 0.0165(5) 0.0177(5) -0.0046(4) 0.0011(4) -0.0068(4)
V9 0.0195(5) 0.0179(5) 0.0189(5) -0.0047(4) 0.0001(4) -0.0068(4)
V10 0.0203(5) 0.0179(5) 0.0184(5) -0.0030(4) -0.0005(4) -0.0088(4)
V11 0.0205(5) 0.0157(5) 0.0188(5) -0.0029(4) 0.0004(4) -0.0074(4)
V12 0.0199(5) 0.0194(5) 0.0174(5) -0.0030(4) 0.0019(4) -0.0091(4)
Na1 0.070(6) 0.055(5) 0.049(5) -0.016(4) 0.009(4) -0.019(4)
B1 0.021(3) 0.020(3) 0.017(3) -0.002(3) 0.000(3) -0.010(3)
B2 0.015(3) 0.024(4) 0.016(3) -0.006(3) 0.001(3) -0.004(3)
B3 0.027(4) 0.026(4) 0.025(4) -0.008(3) 0.002(3) -0.012(3)
B4 0.021(3) 0.021(3) 0.014(3) -0.006(3) 0.002(3) -0.006(3)
B5 0.020(3) 0.020(3) 0.017(3) -0.009(3) 0.006(3) -0.012(3)
B6 0.024(4) 0.032(4) 0.021(4) -0.010(3) 0.004(3) -0.009(3)
B7 0.019(3) 0.019(3) 0.016(3) -0.007(3) 0.002(3) -0.008(3)
B8 0.019(3) 0.025(4) 0.019(3) -0.003(3) -0.004(3) -0.012(3)
B9 0.018(3) 0.019(3) 0.017(3) -0.005(3) 0.004(3) -0.008(3)
B10 0.021(3) 0.018(3) 0.020(3) -0.008(3) 0.001(3) -0.006(3)
B11 0.021(4) 0.019(3) 0.032(4) -0.009(3) 0.001(3) -0.004(3)
B12 0.019(3) 0.012(3) 0.020(3) -0.002(2) -0.005(3) -0.003(3)
B13 0.022(4) 0.019(3) 0.013(3) -0.005(3) 0.001(3) -0.005(3)
B14 0.029(4) 0.025(4) 0.019(3) -0.006(3) 0.000(3) -0.014(3)
B15 0.024(4) 0.017(3) 0.017(3) -0.002(3) -0.005(3) -0.011(3)
B16 0.016(3) 0.015(3) 0.024(4) -0.004(3) 0.001(3) -0.003(3)
O1 0.032(3) 0.036(3) 0.029(3) -0.009(2) 0.013(2) -0.010(2)
O2 0.019(2) 0.021(2) 0.017(2) -0.0045(17) 0.0011(17) -0.0063(18)
O3 0.019(2) 0.021(2) 0.026(2) -0.0023(19) -0.0069(19) -0.0031(19)
O4 0.018(2) 0.021(2) 0.018(2) -0.0045(17) 0.0018(18) -0.0080(18)
O5 0.020(2) 0.015(2) 0.024(2) -0.0034(17) -0.0015(18) -0.0074(18)
O6 0.021(2) 0.020(2) 0.022(2) -0.0060(18) 0.0012(18) -0.0100(19)
O7 0.024(2) 0.021(2) 0.021(2) -0.0069(18) 0.0050(19) -0.0086(19)
O8 0.031(3) 0.034(3) 0.018(2) -0.004(2) 0.000(2) -0.012(2)
O9 0.025(2) 0.019(2) 0.023(2) -0.0060(18) 0.0016(19) -0.0095(19)
O10 0.030(3) 0.020(2) 0.022(2) -0.0075(18) 0.001(2) -0.011(2)
O11 0.020(2) 0.030(3) 0.029(3) -0.006(2) -0.002(2) -0.004(2)
O12 0.021(2) 0.017(2) 0.022(2) -0.0029(17) -0.0003(18) -0.0075(18)
O13 0.020(2) 0.020(2) 0.021(2) -0.0065(18) 0.0020(18) -0.0100(18)
O14 0.026(3) 0.036(3) 0.033(3) -0.014(2) 0.009(2) -0.008(2)
O15 0.025(2) 0.016(2) 0.019(2) -0.0034(17) 0.0012(18) -0.0109(19)
O16 0.021(2) 0.015(2) 0.022(2) -0.0027(17) -0.0020(18) -0.0042(18)
O17 0.040(3) 0.035(3) 0.020(2) -0.008(2) 0.008(2) -0.019(2)
O18 0.036(3) 0.028(3) 0.024(3) -0.006(2) 0.010(2) -0.015(2)
O19 0.025(2) 0.019(2) 0.020(2) -0.0063(18) 0.0025(19) -0.0068(19)
O20 0.021(2) 0.024(2) 0.018(2) -0.0080(18) 0.0031(18) -0.0040(19)
O21 0.045(3) 0.027(3) 0.030(3) -0.008(2) 0.004(2) -0.024(2)
O22 0.025(2) 0.023(2) 0.020(2) -0.0045(18) 0.0042(19) -0.012(2)
O23 0.016(2) 0.019(2) 0.016(2) -0.0053(17) 0.0018(17) -0.0054(17)
O24 0.026(2) 0.024(2) 0.018(2) -0.0078(18) 0.0044(19) -0.012(2)
O25 0.024(2) 0.021(2) 0.016(2) -0.0053(17) 0.0024(18) -0.0116(19)
O26 0.034(3) 0.016(2) 0.030(3) -0.0031(19) -0.004(2) -0.007(2)
O27 0.031(3) 0.021(2) 0.023(2) -0.0063(19) 0.006(2) -0.014(2)
O28 0.024(2) 0.021(2) 0.023(2) -0.0084(19) 0.0064(19) -0.0075(19)
O29 0.025(3) 0.034(3) 0.036(3) -0.005(2) -0.008(2) -0.008(2)
O30 0.026(2) 0.020(2) 0.018(2) 0.0000(18) -0.0003(19) -0.006(2)
O31 0.022(2) 0.021(2) 0.020(2) -0.0039(18) 0.0010(18) -0.0057(19)
O32 0.026(3) 0.027(3) 0.032(3) 0.001(2) -0.010(2) -0.011(2)
O33 0.018(2) 0.017(2) 0.020(2) -0.0045(17) -0.0007(18) -0.0070(17)
O34 0.020(2) 0.026(2) 0.020(2) -0.0063(19) -0.0028(18) -0.0045(19)
O35 0.030(3) 0.021(2) 0.046(3) -0.006(2) 0.000(2) -0.013(2)
O36 0.042(3) 0.037(3) 0.023(3) -0.004(2) 0.007(2) -0.024(3)
O37 0.027(3) 0.024(2) 0.028(3) -0.004(2) 0.001(2) -0.016(2)
O38 0.015(2) 0.020(2) 0.023(2) -0.0055(18) 0.0033(18) -0.0067(18)
O39 0.015(2) 0.015(2) 0.029(2) -0.0088(18) -0.0004(18) -0.0011(17)
O40 0.021(3) 0.026(3) 0.072(4) -0.029(3) -0.010(3) 0.006(2)
O41 0.019(2) 0.021(2) 0.031(3) -0.007(2) 0.003(2) -0.0027(19)
O42 0.018(2) 0.019(2) 0.017(2) -0.0080(17) 0.0019(17) -0.0040(18)
O43 0.019(2) 0.033(3) 0.019(2) -0.012(2) 0.0029(18) -0.008(2)
O44 0.023(3) 0.069(4) 0.030(3) -0.031(3) -0.004(2) 0.000(3)
O45 0.023(2) 0.038(3) 0.018(2) -0.014(2) 0.0009(19) -0.012(2)
O46 0.019(2) 0.026(2) 0.019(2) -0.0093(18) 0.0030(18) -0.0097(19)
O47 0.027(3) 0.034(3) 0.023(2) -0.012(2) 0.008(2) -0.015(2)
O48 0.037(3) 0.030(3) 0.019(2) 0.000(2) 0.004(2) -0.016(2)
O49 0.023(2) 0.017(2) 0.018(2) -0.0036(17) 0.0021(18) -0.0049(18)
O50 0.026(2) 0.018(2) 0.021(2) -0.0061(18) -0.0005(19) -0.0013(19)
O51 0.041(3) 0.035(3) 0.027(3) -0.014(2) -0.001(2) 0.011(3)
O52 0.028(3) 0.027(3) 0.022(2) -0.010(2) 0.002(2) -0.005(2)
O53 0.024(2) 0.018(2) 0.020(2) -0.0028(17) -0.0058(19) -0.0080(19)
O54 0.027(3) 0.021(2) 0.028(3) -0.0014(19) -0.005(2) -0.012(2)
O55 0.051(4) 0.029(3) 0.049(4) -0.010(3) -0.029(3) -0.009(3)
O56 0.027(3) 0.021(2) 0.023(2) -0.0060(19) -0.008(2) -0.009(2)
O57 0.024(2) 0.020(2) 0.017(2) -0.0034(17) -0.0015(18) -0.0112(19)
O58 0.114(10) 0.159(13) 0.126(11) -0.010(9) 0.010(8) -0.084(10)
O61 0.079(5) 0.038(4) 0.069(5) -0.005(3) 0.014(4) -0.025(4)
O62 0.181(12) 0.057(5) 0.083(7) -0.038(5) 0.080(7) -0.036(7)
O63 0.134(18) 0.039(9) 0.072(12) -0.017(8) 0.040(12) 0.022(10)
O65 0.203(17) 0.095(10) 0.234(19) -0.031(11) -0.115(15) -0.048(11)
O67 0.26(3) 0.069(13) 0.068(12) -0.044(11) 0.083(17) -0.041(17)
O69 0.106(8) 0.065(6) 0.115(8) -0.024(6) 0.014(6) -0.050(6)
N1 0.025(3) 0.018(3) 0.021(3) -0.004(2) -0.002(2) -0.009(2)
N2 0.039(4) 0.045(4) 0.044(4) -0.010(3) -0.016(3) -0.016(3)
N3 0.042(4) 0.039(4) 0.054(5) -0.018(4) 0.013(4) -0.014(3)
N4 0.036(4) 0.028(3) 0.043(4) -0.011(3) 0.004(3) -0.018(3)
N5 0.064(5) 0.029(3) 0.035(4) -0.009(3) 0.016(3) -0.021(4)
N7 0.062(5) 0.036(4) 0.058(5) -0.011(4) -0.003(4) -0.015(4)
N8 0.050(5) 0.046(5) 0.109(8) -0.039(5) 0.024(5) -0.020(4)
N9 0.041(4) 0.043(4) 0.024(3) 0.000(3) 0.000(3) -0.019(3)
C1 0.035(4) 0.024(4) 0.035(4) 0.003(3) -0.002(3) -0.007(3)
C2 0.043(5) 0.045(5) 0.035(4) 0.003(4) -0.013(4) -0.015(4)
C3 0.037(4) 0.026(4) 0.053(5) -0.011(4) 0.012(4) -0.009(3)
C4 0.042(5) 0.035(4) 0.041(5) -0.013(4) 0.009(4) -0.013(4)
C5 0.081(7) 0.041(5) 0.036(5) -0.014(4) 0.017(5) -0.029(5)
C7 0.054(6) 0.044(5) 0.060(6) -0.015(5) 0.007(5) -0.010(5)
C8 0.049(6) 0.048(6) 0.114(11) 0.001(7) 0.027(7) -0.018(5)
C9 0.045(6) 0.085(8) 0.049(6) -0.021(6) 0.016(5) -0.030(6)

loop_
_atom_type_symbol
_atom_type_description
_atom_type_scat_dispersion_real
_atom_type_scat_dispersion_imag
_atom_type_scat_source
C C 0.0033 0.0016 'International Tables Vol C Tables 4.2.6.8 and 6.1.1.4'
H H 0.0000 0.0000 'International Tables Vol C Tables 4.2.6.8 and 6.1.1.4'
B B 0.0013 0.0007 'International Tables Vol C Tables 4.2.6.8 and 6.1.1.4'
N N 0.0061 0.0033 'International Tables Vol C Tables 4.2.6.8 and 6.1.1.4'
O O 0.0106 0.0060 'International Tables Vol C Tables 4.2.6.8 and 6.1.1.4'
V V 0.3005 0.5294 'International Tables Vol C Tables 4.2.6.8 and 6.1.1.4'
Na Na 0.0362 0.0249 'International Tables Vol C Tables 4.2.6.8 and 6.1.1.4'

loop_
_geom_angle_atom_site_label_1
_geom_angle_atom_site_label_2
_geom_angle_atom_site_label_3
_geom_angle
_geom_angle_site_symmetry_1
_geom_angle_site_symmetry_3
O1 V1 O3 111.5(3) . .
O1 V1 O5 111.1(3) . .
O3 V1 O5 135.4(2) . .
O1 V1 O2 106.8(2) . .
O3 V1 O2 77.8(2) . .
O5 V1 O2 78.04(19) . .
O1 V1 O4 104.2(2) . .
O3 V1 O4 90.1(2) . .
O5 V1 O4 91.84(19) . .
O2 V1 O4 149.01(19) . .
O1 V1 V2 115.8(2) . .
O3 V1 V2 108.03(15) . .
O5 V1 V2 39.17(13) . .
O2 V1 V2 38.90(14) . .
O4 V1 V2 124.37(14) . .
O1 V1 V12 112.0(2) . .
O3 V1 V12 38.40(14) . .
O5 V1 V12 111.22(14) . .
O2 V1 V12 39.58(14) . .
O4 V1 V12 124.63(14) . .
V2 V1 V12 74.24(5) . .
O8 V2 O7 110.6(2) . .
O8 V2 O2 107.9(2) . .
O7 V2 O2 141.5(2) . .
O8 V2 O5 108.7(2) . .
O7 V2 O5 88.7(2) . .
O2 V2 O5 78.2(2) . .
O8 V2 O6 106.6(2) . .
O7 V2 O6 78.5(2) . .
O2 V2 O6 91.6(2) . .
O5 V2 O6 144.8(2) . .
O8 V2 V3 113.2(2) . .
O7 V2 V3 39.01(14) . .
O2 V2 V3 122.54(14) . .
O5 V2 V3 121.38(15) . .
O6 V2 V3 39.54(14) . .
O8 V2 V1 114.9(2) . .
O7 V2 V1 118.32(15) . .
O2 V2 V1 39.44(14) . .
O5 V2 V1 38.76(14) . .
O6 V2 V1 122.49(15) . .
V3 V2 V1 131.91(5) . .
O11 V3 O10 108.2(3) . .
O11 V3 O7 109.0(2) . .
O10 V3 O7 88.4(2) . .
O11 V3 O9 108.0(2) . .
O10 V3 O9 79.4(2) . .
O7 V3 O9 143.0(2) . .
O11 V3 O6 110.4(2) . .
O10 V3 O6 141.3(2) . .
O7 V3 O6 78.7(2) . .
O9 V3 O6 89.3(2) . .
O11 V3 V4 112.03(19) . .
O10 V3 V4 39.65(14) . .
O7 V3 V4 121.18(15) . .
O9 V3 V4 39.79(14) . .
O6 V3 V4 121.27(15) . .
O11 V3 V2 114.71(19) . .
O10 V3 V2 119.63(16) . .
O7 V3 V2 38.97(14) . .
O9 V3 V2 121.67(15) . .
O6 V3 V2 39.76(14) . .
V4 V3 V2 133.24(5) . .
O14 V4 O13 109.0(3) . .
O14 V4 O10 106.6(3) . .
O13 V4 O10 90.8(2) . .
O14 V4 O9 110.2(3) . .
O13 V4 O9 140.8(2) . .
O10 V4 O9 78.2(2) . .
O14 V4 O12 110.5(2) . .
O13 V4 O12 77.80(19) . .
O10 V4 O12 142.9(2) . .
O9 V4 O12 88.6(2) . .
O14 V4 V3 112.2(2) . .
O13 V4 V3 121.56(15) . .
O10 V4 V3 38.83(14) . .
O9 V4 V3 39.45(14) . .
O12 V4 V3 121.23(14) . .
O14 V4 V5 115.4(2) . .
O13 V4 V5 38.99(14) . .
O10 V4 V5 121.77(15) . .
O9 V4 V5 119.03(15) . .
O12 V4 V5 38.81(13) . .
V3 V4 V5 132.43(5) . .
O17 V5 O12 108.9(2) . .
O17 V5 O13 107.0(2) . .
O12 V5 O13 78.6(2) . .
O17 V5 O16 111.8(2) . .
O12 V5 O16 137.4(2) . .
O13 V5 O16 77.9(2) . .
O17 V5 O15 105.2(2) . .
O12 V5 O15 91.59(19) . .
O13 V5 O15 147.85(19) . .
O16 V5 O15 89.8(2) . .
O17 V5 V6 113.0(2) . .
O12 V5 V6 111.10(15) . .
O13 V5 V6 38.44(14) . .
O16 V5 V6 39.56(14) . .
O15 V5 V6 124.51(14) . .
O17 V5 V4 113.0(2) . .
O12 V5 V4 39.80(14) . .
O13 V5 V4 38.83(14) . .
O16 V5 V4 109.74(15) . .
O15 V5 V4 125.05(14) . .
V6 V5 V4 73.81(5) . .
O18 V6 O13 105.4(2) . .
O18 V6 O20 113.0(2) . .
O13 V6 O20 92.0(2) . .
O18 V6 O16 108.0(2) . .
O13 V6 O16 78.23(19) . .
O20 V6 O16 139.0(2) . .
O18 V6 O19 103.5(2) . .
O13 V6 O19 151.1(2) . .
O20 V6 O19 78.0(2) . .
O16 V6 O19 91.6(2) . .
O18 V6 V5 109.59(19) . .
O13 V6 V5 39.01(14) . .
O20 V6 V5 122.06(15) . .
O16 V6 V5 39.32(14) . .
O19 V6 V5 126.86(15) . .
O18 V6 V7 111.83(19) . .
O13 V6 V7 126.62(15) . .
O20 V6 V7 38.75(14) . .
O16 V6 V7 121.82(15) . .
O19 V6 V7 39.36(14) . .
V5 V6 V7 138.54(5) . .
O21 V7 O20 111.2(3) . .
O21 V7 O22 108.7(3) . .
O20 V7 O22 137.2(2) . .
O21 V7 O19 104.2(2) . .
O20 V7 O19 77.7(2) . .
O22 V7 O19 78.3(2) . .
O21 V7 O23 107.2(2) . .
O20 V7 O23 90.47(19) . .
O22 V7 O23 91.86(19) . .
O19 V7 O23 148.5(2) . .
O21 V7 V8 112.0(2) . .
O20 V7 V8 108.90(15) . .
O22 V7 V8 39.64(14) . .
O19 V7 V8 38.69(14) . .
O23 V7 V8 124.80(14) . .
O21 V7 V6 111.2(2) . .
O20 V7 V6 38.57(14) . .
O22 V7 V6 111.36(15) . .
O19 V7 V6 39.25(14) . .
O23 V7 V6 124.38(13) . .
V8 V7 V6 74.00(5) . .
O26 V8 O19 108.7(2) . .
O26 V8 O24 109.7(2) . .
O19 V8 O24 141.7(2) . .
O26 V8 O22 107.5(2) . .
O19 V8 O22 79.3(2) . .
O24 V8 O22 88.7(2) . .
O26 V8 O25 106.9(2) . .
O19 V8 O25 90.2(2) . .
O24 V8 O25 79.46(19) . .
O22 V8 O25 145.6(2) . .
O26 V8 V9 113.8(2) . .
O19 V8 V9 121.37(15) . .
O24 V8 V9 39.26(14) . .
O22 V8 V9 121.26(15) . .
O25 V8 V9 40.20(14) . .
O26 V8 V7 114.4(2) . .
O19 V8 V7 39.70(14) . .
O24 V8 V7 119.14(15) . .
O22 V8 V7 39.59(14) . .
O25 V8 V7 122.15(15) . .
V9 V8 V7 131.81(5) . .
O29 V9 O27 105.7(3) . .
O29 V9 O24 109.4(3) . .
O27 V9 O24 144.9(2) . .
O29 V9 O28 111.8(3) . .
O27 V9 O28 78.5(2) . .
O24 V9 O28 88.5(2) . .
O29 V9 O25 106.8(3) . .
O27 V9 O25 90.1(2) . .
O24 V9 O25 79.8(2) . .
O28 V9 O25 141.4(2) . .
O29 V9 V8 113.5(2) . .
O27 V9 V8 122.92(16) . .
O24 V9 V8 39.45(14) . .
O28 V9 V8 119.41(16) . .
O25 V9 V8 40.38(13) . .
O29 V9 V10 113.1(2) . .
O27 V9 V10 39.66(14) . .
O24 V9 V10 121.39(15) . .
O28 V9 V10 38.89(14) . .
O25 V9 V10 121.67(15) . .
V8 V9 V10 133.32(5) . .
O29 V9 Na1 23.0(3) . .
O27 V9 Na1 128.7(2) . .
O24 V9 Na1 86.4(2) . .
O28 V9 Na1 113.8(2) . .
O25 V9 Na1 102.2(2) . .
V8 V9 Na1 95.14(16) . .
V10 V9 Na1 130.12(17) . .
O32 V10 O31 108.0(2) . .
O32 V10 O28 109.2(3) . .
O31 V10 O28 91.7(2) . .
O32 V10 O30 110.1(3) . .
O31 V10 O30 78.0(2) . .
O28 V10 O30 140.6(2) . .
O32 V10 O27 109.6(2) . .
O31 V10 O27 142.4(2) . .
O28 V10 O27 77.6(2) . .
O30 V10 O27 87.7(2) . .
O32 V10 V11 114.10(19) . .
O31 V10 V11 39.40(14) . .
O28 V10 V11 121.93(16) . .
O30 V10 V11 38.66(14) . .
O27 V10 V11 119.13(16) . .
O32 V10 V9 113.81(19) . .
O31 V10 V9 122.85(15) . .
O28 V10 V9 38.83(14) . .
O30 V10 V9 118.96(15) . .
O27 V10 V9 38.80(14) . .
V11 V10 V9 132.06(5) . .
O35 V11 O30 111.7(3) . .
O35 V11 O31 107.8(3) . .
O30 V11 O31 78.5(2) . .
O35 V11 O34 112.6(3) . .
O30 V11 O34 134.2(2) . .
O31 V11 O34 77.9(2) . .
O35 V11 O33 103.5(2) . .
O30 V11 O33 90.2(2) . .
O31 V11 O33 148.8(2) . .
O34 V11 O33 90.3(2) . .
O35 V11 V10 115.1(2) . .
O30 V11 V10 39.60(15) . .
O31 V11 V10 38.90(14) . .
O34 V11 V10 108.54(15) . .
O33 V11 V10 124.36(14) . .
O35 V11 V12 113.0(2) . .
O30 V11 V12 110.74(15) . .
O31 V11 V12 38.97(14) . .
O34 V11 V12 39.12(14) . .
O33 V11 V12 125.48(14) . .
V10 V11 V12 74.09(5) . .
O36 V12 O3 114.7(3) . .
O36 V12 O31 105.3(2) . .
O3 V12 O31 90.6(2) . .
O36 V12 O34 111.5(3) . .
O3 V12 O34 133.8(2) . .
O31 V12 O34 78.5(2) . .
O36 V12 O2 104.4(2) . .
O3 V12 O2 77.7(2) . .
O31 V12 O2 150.3(2) . .
O34 V12 O2 90.0(2) . .
O36 V12 V11 110.7(2) . .
O3 V12 V11 119.56(16) . .
O31 V12 V11 39.33(14) . .
O34 V12 V11 39.40(14) . .
O2 V12 V11 125.96(14) . .
O36 V12 V1 112.5(2) . .
O3 V12 V1 38.39(15) . .
O31 V12 V1 125.48(15) . .
O34 V12 V1 119.01(16) . .
O2 V12 V1 39.53(14) . .
V11 V12 V1 136.76(5) . .
O29 Na1 O59 83.5(6) . .
O29 Na1 O51 116.8(5) . 1_645
O59 Na1 O51 105.1(6) . 1_645
O29 Na1 O55 112.7(4) . 2_656
O59 Na1 O55 149.7(6) . 2_656
O51 Na1 O55 90.6(4) 1_645 2_656
O29 Na1 O60 92.7(5) . .
O59 Na1 O60 156.6(7) . .
O51 Na1 O60 56.3(4) 1_645 .
O55 Na1 O60 52.1(4) 2_656 .
O29 Na1 O56 92.1(4) . 2_656
O59 Na1 O56 103.4(6) . 2_656
O51 Na1 O56 141.2(4) 1_645 2_656
O55 Na1 O56 52.8(2) 2_656 2_656
O60 Na1 O56 99.8(4) . 2_656
O29 Na1 B14 112.7(4) . 2_656
O59 Na1 B14 122.2(6) . 2_656
O51 Na1 B14 113.5(4) 1_645 2_656
O55 Na1 B14 28.7(2) 2_656 2_656
O60 Na1 B14 80.6(4) . 2_656
O56 Na1 B14 27.7(2) 2_656 2_656
O29 Na1 C6 145.6(6) . .
O59 Na1 C6 70.3(6) . .
O51 Na1 C6 91.9(5) 1_645 .
O55 Na1 C6 83.7(4) 2_656 .
O60 Na1 C6 120.1(5) . .
O56 Na1 C6 73.6(4) 2_656 .
B14 Na1 C6 67.2(4) 2_656 .
O29 Na1 V9 17.68(19) . .
O59 Na1 V9 89.7(5) . .
O51 Na1 V9 99.2(3) 1_645 .
O55 Na1 V9 113.7(3) 2_656 .
O60 Na1 V9 80.7(4) . .
O56 Na1 V9 106.8(3) 2_656 .
B14 Na1 V9 122.7(3) 2_656 .
C6 Na1 V9 159.1(5) . .
O38 B1 O37 111.4(6) . .
O38 B1 O28 109.8(5) . .
O37 B1 O28 110.6(5) . .
O38 B1 O3 108.8(5) . .
O37 B1 O3 106.6(5) . .
O28 B1 O3 109.6(5) . .
O38 B2 O24 112.6(6) . .
O38 B2 O39 107.9(5) . .
O24 B2 O39 108.9(5) . .
O38 B2 O4 111.5(5) . .
O24 B2 O4 107.9(5) . .
O39 B2 O4 107.9(5) . .
O39 B3 O41 123.4(7) . .
O39 B3 O40 120.9(7) . .
O41 B3 O40 115.6(7) . .
O42 B4 O22 111.2(6) . .
O42 B4 O41 106.1(5) . .
O22 B4 O41 109.4(5) . .
O42 B4 O4 114.7(5) . .
O22 B4 O4 108.5(5) . .
O41 B4 O4 106.9(5) . .
O42 B5 O5 109.6(5) . .
O42 B5 O43 107.5(5) . .
O5 B5 O43 110.5(5) . .
O42 B5 O23 112.8(5) . .
O5 B5 O23 107.7(5) . .
O43 B5 O23 108.8(5) . .
O45 B6 O43 123.4(7) . .
O45 B6 O44 116.8(7) . .
O43 B6 O44 119.8(6) . .
O46 B7 O45 107.2(5) . .
O46 B7 O7 111.3(5) . .
O45 B7 O7 109.5(5) . .
O46 B7 O23 112.0(5) . .
O45 B7 O23 108.7(5) . .
O7 B7 O23 108.1(5) . .
O46 B8 O10 112.3(6) . .
O46 B8 O20 108.3(6) . .
O10 B8 O20 109.9(5) . .
O46 B8 O47 107.8(5) . .
O10 B8 O47 108.9(6) . .
O20 B8 O47 109.7(5) . .
O46 B8 H4 83.2 . .
O10 B8 H4 140.8 . .
O20 B8 H4 97.7 . .
O47 B8 H4 33.2 . .
O49 B9 O48 110.0(5) . .
O49 B9 O6 111.3(5) . .
O48 B9 O6 107.9(5) . .
O49 B9 O34 107.7(5) . .
O48 B9 O34 109.9(5) . .
O6 B9 O34 110.0(5) . .
O49 B10 O9 112.0(5) . .
O49 B10 O50 105.8(5) . .
O9 B10 O50 110.5(6) . .
O49 B10 O33 111.8(6) . .
O9 B10 O33 108.5(5) . .
O50 B10 O33 108.2(5) . .
O52 B11 O50 123.0(6) . .
O52 B11 O51 117.5(7) . .
O50 B11 O51 119.4(7) . .
O53 B12 O12 109.4(5) . .
O53 B12 O52 108.1(5) . .
O12 B12 O52 109.3(6) . .
O53 B12 O33 113.3(6) . .
O12 B12 O33 107.8(5) . .
O52 B12 O33 108.9(5) . .
O53 B13 O30 112.1(5) . .
O53 B13 O54 106.9(5) . .
O30 B13 O54 109.1(6) . .
O53 B13 O15 112.4(6) . .
O30 B13 O15 108.9(5) . .
O54 B13 O15 107.3(5) . .
O56 B14 O54 123.3(7) . .
O56 B14 O55 116.4(7) . .
O54 B14 O55 120.1(7) . .
O56 B14 Na1 66.9(4) . 2_656
O54 B14 Na1 141.5(6) . 2_656
O55 B14 Na1 62.1(4) . 2_656
O57 B15 O27 111.0(6) . .
O57 B15 O15 112.6(6) . .
O27 B15 O15 110.4(5) . .
O57 B15 O56 106.9(5) . .
O27 B15 O56 107.0(5) . .
O15 B15 O56 108.7(5) . .
O57 B16 O25 114.6(6) . .
O57 B16 O16 111.3(5) . .
O25 B16 O16 113.3(6) . .
O57 B16 N1 104.1(5) . .
O25 B16 N1 109.2(5) . .
O16 B16 N1 103.2(5) . .
V2 O2 V1 101.7(2) . .
V2 O2 V12 138.7(2) . .
V1 O2 V12 100.9(2) . .
B1 O3 V1 128.8(4) . .
B1 O3 V12 127.4(4) . .
V1 O3 V12 103.2(2) . .
B4 O4 B2 115.7(5) . .
B4 O4 V1 121.8(4) . .
B2 O4 V1 122.2(4) . .
B5 O5 V1 129.8(4) . .
B5 O5 V2 127.4(4) . .
V1 O5 V2 102.1(2) . .
B9 O6 V3 127.7(4) . .
B9 O6 V2 129.1(4) . .
V3 O6 V2 100.7(2) . .
B7 O7 V2 128.8(4) . .
B7 O7 V3 129.1(4) . .
V2 O7 V3 102.0(2) . .
B10 O9 V3 129.4(4) . .
B10 O9 V4 129.5(4) . .
V3 O9 V4 100.8(2) . .
B8 O10 V3 127.5(4) . .
B8 O10 V4 130.0(4) . .
V3 O10 V4 101.5(2) . .
B12 O12 V5 130.7(4) . .
B12 O12 V4 127.2(4) . .
V5 O12 V4 101.4(2) . .
V6 O13 V4 139.9(3) . .
V6 O13 V5 102.6(2) . .
V4 O13 V5 102.2(2) . .
B15 O15 B13 114.2(5) . .
B15 O15 V5 122.7(4) . .
B13 O15 V5 121.8(4) . .
B16 O16 V5 128.7(4) . .
B16 O16 V6 130.2(4) . .
V5 O16 V6 101.1(2) . .
V8 O19 V6 139.3(3) . .
V8 O19 V7 101.6(2) . .
V6 O19 V7 101.4(2) . .
B8 O20 V6 128.2(4) . .
B8 O20 V7 129.1(4) . .
V6 O20 V7 102.7(2) . .
B4 O22 V7 128.8(4) . .
B4 O22 V8 129.0(4) . .
V7 O22 V8 100.8(2) . .
B5 O23 B7 113.8(5) . .
B5 O23 V7 123.7(4) . .
B7 O23 V7 122.0(4) . .
B2 O24 V9 128.2(4) . .
B2 O24 V8 130.1(4) . .
V9 O24 V8 101.3(2) . .
B16 O25 V9 123.2(4) . .
B16 O25 V8 133.9(4) . .
V9 O25 V8 99.4(2) . .
B15 O27 V9 128.8(4) . .
B15 O27 V10 129.2(4) . .
V9 O27 V10 101.5(2) . .
B1 O28 V9 129.0(4) . .
B1 O28 V10 127.7(4) . .
V9 O28 V10 102.3(2) . .
V9 O29 Na1 139.3(4) . .
B13 O30 V11 130.6(4) . .
B13 O30 V10 127.6(4) . .
V11 O30 V10 101.7(2) . .
V10 O31 V12 139.7(3) . .
V10 O31 V11 101.7(2) . .
V12 O31 V11 101.7(2) . .
B10 O33 B12 114.3(5) . .
B10 O33 V11 121.8(4) . .
B12 O33 V11 123.5(4) . .
B9 O34 V12 128.5(4) . .
B9 O34 V11 129.1(4) . .
V12 O34 V11 101.5(2) . .
B1 O37 H1 109.0 . .
B2 O38 B1 121.1(5) . .
B3 O39 B2 121.0(6) . .
B3 O40 H2 113.7 . .
B3 O41 B4 122.2(6) . .
B4 O42 B5 122.8(5) . .
B6 O43 B5 120.9(5) . .
B6 O44 H3 131.7 . .
B6 O45 B7 121.6(6) . .
B7 O46 B8 120.2(5) . .
B8 O47 H4 78.2 . .
B9 O48 H5 116.3 . .
B10 O49 B9 120.2(5) . .
B11 O50 B10 120.6(6) . .
B11 O51 Na1 129.3(6) . 1_465
B11 O51 H6 108.6 . .
Na1 O51 H6 119.9 1_465 .
B11 O52 B12 122.1(6) . .
B13 O53 B12 121.3(5) . .
B14 O54 B13 122.3(6) . .
B14 O55 Na1 89.1(5) . 2_656
B14 O56 B15 119.9(6) . .
B14 O56 Na1 85.4(4) . 2_656
B15 O56 Na1 138.2(5) . 2_656
B16 O57 B15 117.4(5) . .
H59 O58 H60 107.7 . .
H9 O62 H10 107.7 . .
H13 O64 H14 107.7 . .
H15 O65 H16 107.7 . .
H21 O68 H22 107.7 . .
C1 N1 B16 119.6(6) . .
C1 N1 H28 100.3 . .
B16 N1 H28 126.2 . .
C2 N2 H2A 120.0 . .
C2 N2 H2B 120.0 . .
H2A N2 H2B 120.0 . .
C3 N3 H3A 109.5 . .
C3 N3 H3B 109.5 . .
H3A N3 H3B 109.5 . .
C3 N3 H3C 109.5 . .
H3A N3 H3C 109.5 . .
H3B N3 H3C 109.5 . .
C4 N4 H4A 109.5 . .
C4 N4 H4B 109.5 . .
H4A N4 H4B 109.5 . .
C4 N4 H4C 109.5 . .
H4A N4 H4C 109.5 . .
H4B N4 H4C 109.5 . .
C5 N5 H5A 109.5 . .
C5 N5 H5B 109.5 . .
H5A N5 H5B 109.5 . .
C5 N5 H5C 109.5 . .
H5A N5 H5C 109.5 . .
H5B N5 H5C 109.5 . .
C7 N7 H7A 109.5 . .
C7 N7 H7B 109.5 . .
H7A N7 H7B 109.5 . .
C7 N7 H7C 109.5 . .
H7A N7 H7C 109.5 . .
H7B N7 H7C 109.5 . .
C8 N8 H8A 109.5 . .
C8 N8 H8B 109.5 . .
H8A N8 H8B 109.5 . .
C8 N8 H8C 109.5 . .
H8A N8 H8C 109.5 . .
H8B N8 H8C 109.5 . .
C9 N9 H9A 109.5 . .
C9 N9 H9B 109.5 . .
H9A N9 H9B 109.5 . .
C9 N9 H9C 109.5 . .
H9A N9 H9C 109.5 . .
H9B N9 H9C 109.5 . .
C10 N10 H10A 109.5 . .
C10 N10 H10B 109.5 . .
H10A N10 H10B 109.5 . .
C10 N10 H10C 109.5 . .
H10A N10 H10C 109.5 . .
H10B N10 H10C 109.5 . .
C2 C1 N1 112.8(7) . .
C2 C1 H39 108.6 . .
N1 C1 H39 108.0 . .
C2 C1 H40 93.6 . .
N1 C1 H40 99.0 . .
H39 C1 H40 133.9 . .
N2 C2 C1 113.8(7) . .
N2 C2 H41 91.4 . .
C1 C2 H41 117.9 . .
N2 C2 H42 117.1 . .
C1 C2 H42 99.7 . .
H41 C2 H42 118.0 . .
C4 C3 N3 109.4(8) . .
C4 C3 H43 108.4 . .
N3 C3 H43 104.2 . .
C4 C3 H44 104.0 . .
N3 C3 H44 123.4 . .
H43 C3 H44 106.8 . .
N4 C4 C3 111.8(8) . .
N4 C4 H45 103.4 . .
C3 C4 H45 123.3 . .
N4 C4 H46 119.2 . .
C3 C4 H46 106.9 . .
H45 C4 H46 91.8 . .
C6 C5 N5 111.1(10) . .
C6 C5 H47 139.3 . .
N5 C5 H47 102.1 . .
C6 C5 H48 95.1 . .
N5 C5 H48 102.6 . .
H47 C5 H48 100.1 . .
C5 C6 N6 99.3(12) . .
C5 C6 Na1 111.6(9) . .
N6 C6 Na1 142.5(10) . .
C5 C6 H49 111.9 . .
N6 C6 H49 111.9 . .
Na1 C6 H49 37.2 . .
C5 C6 H50 111.9 . .
N6 C6 H50 111.9 . .
Na1 C6 H50 76.3 . .
H49 C6 H50 109.6 . .
N7 C7 C8 109.1(10) . .
N7 C7 H51 109.9 . .
C8 C7 H51 109.9 . .
N7 C7 H52 109.9 . .
C8 C7 H52 109.9 . .
H51 C7 H52 108.3 . .
N8 C8 C7 109.0(9) . .
N8 C8 H53 109.9 . .
C7 C8 H53 110.0 . .
N8 C8 H54 109.4 . .
C7 C8 H54 110.1 . .
H53 C8 H54 108.3 . .
N9 C9 C10 112.7(12) . .
N9 C9 H55 109.4 . .
C10 C9 H55 109.4 . .
N9 C9 H56 109.2 . .
C10 C9 H56 108.1 . .
H55 C9 H56 107.8 . .
N10 C10 C9 124.0(19) . .
N10 C10 H57 106.3 . .
C9 C10 H57 106.3 . .
N10 C10 H58 106.3 . .
C9 C10 H58 106.3 . .
H57 C10 H58 106.4 . .

loop_
_geom_bond_atom_site_label_1
_geom_bond_atom_site_label_2
_geom_bond_distance
_geom_bond_site_symmetry_2
V1 O1 1.626(5) .
V1 O3 1.931(5) .
V1 O5 1.937(5) .
V1 O2 1.963(5) .
V1 O4 2.018(5) .
V1 V2 3.026(2) .
V1 V12 3.0278(17) .
V2 O8 1.631(5) .
V2 O7 1.938(5) .
V2 O2 1.940(5) .
V2 O5 1.954(5) .
V2 O6 1.961(5) .
V2 V3 3.0132(18) .
V3 O11 1.624(5) .
V3 O10 1.922(5) .
V3 O7 1.939(5) .
V3 O9 1.943(5) .
V3 O6 1.952(5) .
V3 V4 3.0035(16) .
V4 O14 1.611(5) .
V4 O13 1.936(5) .
V4 O10 1.956(5) .
V4 O9 1.956(5) .
V4 O12 1.971(5) .
V4 V5 3.018(2) .
V5 O17 1.626(5) .
V5 O12 1.929(5) .
V5 O13 1.943(5) .
V5 O16 1.945(5) .
V5 O15 2.017(5) .
V5 V6 3.0125(17) .
V6 O18 1.620(5) .
V6 O13 1.919(5) .
V6 O20 1.937(5) .
V6 O16 1.955(5) .
V6 O19 1.956(5) .
V6 V7 3.0301(17) .
V7 O21 1.609(5) .
V7 O20 1.944(5) .
V7 O22 1.951(5) .
V7 O19 1.960(5) .
V7 O23 2.009(5) .
V7 V8 3.0065(19) .
V8 O26 1.622(5) .
V8 O19 1.919(5) .
V8 O24 1.943(5) .
V8 O22 1.952(5) .
V8 O25 1.969(5) .
V8 V9 2.9989(17) .
V9 O29 1.627(5) .
V9 O27 1.930(5) .
V9 O24 1.935(5) .
V9 O28 1.937(5) .
V9 O25 1.962(5) .
V9 V10 3.0176(17) .
V9 Na1 3.493(10) .
V10 O32 1.618(5) .
V10 O31 1.927(5) .
V10 O28 1.939(5) .
V10 O30 1.956(5) .
V10 O27 1.966(5) .
V10 V11 3.005(2) .
V11 O35 1.620(5) .
V11 O30 1.917(5) .
V11 O31 1.948(5) .
V11 O34 1.949(5) .
V11 O33 2.004(5) .
V11 V12 3.0094(18) .
V12 O36 1.629(5) .
V12 O3 1.932(5) .
V12 O31 1.933(5) .
V12 O34 1.938(5) .
V12 O2 1.964(5) .
Na1 O29 2.094(11) .
Na1 O59 2.28(2) .
Na1 O51 2.328(10) 1_645
Na1 O55 2.556(11) 2_656
Na1 O60 2.589(16) .
Na1 O56 2.668(10) 2_656
Na1 B14 2.891(12) 2_656
Na1 C6 3.014(19) .
B1 O38 1.455(8) .
B1 O37 1.465(8) .
B1 O28 1.478(8) .
B1 O3 1.489(9) .
B2 O38 1.417(9) .
B2 O24 1.469(8) .
B2 O39 1.489(8) .
B2 O4 1.523(8) .
B3 O39 1.347(9) .
B3 O41 1.353(10) .
B3 O40 1.382(9) .
B4 O42 1.423(9) .
B4 O22 1.480(8) .
B4 O41 1.493(8) .
B4 O4 1.495(9) .
B5 O42 1.428(9) .
B5 O5 1.487(8) .
B5 O43 1.490(8) .
B5 O23 1.514(8) .
B6 O45 1.351(9) .
B6 O43 1.357(10) .
B6 O44 1.377(10) .
B7 O46 1.431(8) .
B7 O45 1.477(8) .
B7 O7 1.478(8) .
B7 O23 1.517(8) .
B8 O46 1.446(8) .
B8 O10 1.482(9) .
B8 O20 1.494(9) .
B8 O47 1.495(9) .
B8 H4 1.5711 .
B9 O49 1.459(8) .
B9 O48 1.462(8) .
B9 O6 1.473(8) .
B9 O34 1.479(9) .
B10 O49 1.455(8) .
B10 O9 1.459(8) .
B10 O50 1.490(8) .
B10 O33 1.505(9) .
B11 O52 1.352(10) .
B11 O50 1.357(9) .
B11 O51 1.381(9) .
B12 O53 1.436(8) .
B12 O12 1.472(8) .
B12 O52 1.473(8) .
B12 O33 1.519(8) .
B13 O53 1.419(9) .
B13 O30 1.455(8) .
B13 O54 1.496(9) .
B13 O15 1.521(8) .
B14 O56 1.348(9) .
B14 O54 1.361(10) .
B14 O55 1.389(10) .
B14 Na1 2.891(12) 2_656
B15 O57 1.429(8) .
B15 O27 1.460(9) .
B15 O15 1.499(9) .
B15 O56 1.502(8) .
B16 O57 1.425(9) .
B16 O25 1.439(8) .
B16 O16 1.458(8) .
B16 N1 1.654(9) .
O37 H1 0.8818 .
O40 H2 0.8777 .
O44 H3 0.8810 .
O47 H4 0.8790 .
O48 H5 0.8784 .
O51 Na1 2.328(10) 1_465
O51 H6 0.8834 .
O55 Na1 2.556(11) 2_656
O56 Na1 2.668(10) 2_656
O58 H59 0.8498 .
O58 H60 0.8501 .
O61 H7 0.8499 .
O62 H9 0.8499 .
O62 H10 0.8500 .
O64 H13 0.8500 .
O64 H14 0.8500 .
O65 H15 0.8500 .
O65 H16 0.8499 .
O68 H21 0.8501 .
O68 H22 0.8500 .
O70 H25 0.8500 .
N1 C1 1.498(9) .
N1 H28 0.8662 .
N2 C2 1.488(12) .
N2 H2A 0.8800 .
N2 H2B 0.8800 .
N3 C3 1.495(11) .
N3 H3A 0.9100 .
N3 H3B 0.9100 .
N3 H3C 0.9100 .
N4 C4 1.464(11) .
N4 H4A 0.9100 .
N4 H4B 0.9100 .
N4 H4C 0.9100 .
N5 C5 1.501(13) .
N5 H5A 0.9100 .
N5 H5B 0.9100 .
N5 H5C 0.9100 .
N6 C6 1.80(2) .
N7 C7 1.444(13) .
N7 H7A 0.9100 .
N7 H7B 0.9100 .
N7 H7C 0.9100 .
N8 C8 1.485(14) .
N8 H8A 0.9100 .
N8 H8B 0.9100 .
N8 H8C 0.9100 .
N9 C9 1.455(12) .
N9 H9A 0.9100 .
N9 H9B 0.9100 .
N9 H9C 0.9100 .
N10 C10 1.25(2) .
N10 H10A 0.9100 .
N10 H10B 0.9100 .
N10 H10C 0.9100 .
C1 C2 1.497(12) .
C1 H39 0.8819 .
C1 H40 1.0974 .
C2 H41 1.0003 .
C2 H42 0.8821 .
C3 C4 1.488(12) .
C3 H43 0.8937 .
C3 H44 0.9145 .
C4 H45 0.8812 .
C4 H46 0.8820 .
C5 C6 1.472(18) .
C5 H47 0.9646 .
C5 H48 0.9397 .
C6 H49 0.9900 .
C6 H50 0.9900 .
C7 C8 1.491(15) .
C7 H51 0.9900 .
C7 H52 0.9900 .
C8 H53 0.9901 .
C8 H54 0.9898 .
C9 C10 1.46(2) .
C9 H55 0.9901 .
C9 H56 0.9901 .
C10 H57 0.9900 .
C10 H58 0.9900 .
